data_4108213
loop_
_publ_author_name
'Timothy Newhouse'
'Phil S. Baran'

_publ_section_title
;
 Total Synthesis of (\+-)-Psychotrimine
;
_journal_name_full 'Journal of the American Chemical Society'
_journal_page_first 10886
_journal_page_last 10887
_journal_paper_doi 10.1021/ja8042307
_journal_volume 130
_journal_year 2008
_chemical_absolute_configuration ad
_chemical_formula_sum 'C23 H25 I N3 O4'
_chemical_formula_weight 534.36
_chemical_name_common TRN-4-128-44
_chemical_name_systematic
;
 ?
;
_space_group.centring_type P

_space_group_IT_number 4
_space_group.IT_number 4

_symmetry_cell_setting monoclinic
_symmetry_space_group_name_Hall 'P 2yb'
_symmetry_space_group_name_H-M 'P 1 21 1'
_atom_sites_solution_hydrogens geom
_atom_sites_solution_primary direct
_atom_sites_solution_secondary difmap
_audit_creation_method SHELXL-97
_cell_angle_alpha 90.00
_cell_angle_beta 110.727(4)
_cell_angle_gamma 90.00
_cell_formula_units_Z 2
_cell_length_a 11.9572(8)
_cell_length_b 6.0501(4)
_cell_length_c 16.5672(14)
_cell_measurement_reflns_used 8945
_cell_measurement_temperature 100(2)
_cell_measurement_theta_max 67.88
_cell_measurement_theta_min 3.95
_cell_volume 1120.94(14)
_computing_cell_refinement 'Bruker SMART'
_computing_data_collection 'Bruker SMART'
_computing_data_reduction 'Bruker SAINT'
_computing_molecular_graphics ORTEP-32
_computing_publication_material WinGX
_computing_structure_refinement SHELXL-97
_computing_structure_solution SIR-2004
_diffrn_ambient_temperature 100(2)
_diffrn_measured_fraction_theta_full 0.992
_diffrn_measured_fraction_theta_max 0.980
_diffrn_measurement_device_type 'CCD area detector'
_diffrn_measurement_method 'phi and omega scans'
_diffrn_radiation_monochromator graphite
_diffrn_radiation_source 'fine-focus sealed tube'
_diffrn_radiation_type CuK\a
_diffrn_radiation_wavelength 1.54178
_diffrn_reflns_av_R_equivalents 0.0331
_diffrn_reflns_av_sigmaI/netI 0.0509
_diffrn_reflns_limit_h_max 13
_diffrn_reflns_limit_h_min -14
_diffrn_reflns_limit_k_max 7
_diffrn_reflns_limit_k_min -7
_diffrn_reflns_limit_l_max 19
_diffrn_reflns_limit_l_min -19
_diffrn_reflns_number 11830
_diffrn_reflns_theta_full 67.00
_diffrn_reflns_theta_max 68.19
_diffrn_reflns_theta_min 2.85
_exptl_absorpt_coefficient_mu 11.512
_exptl_absorpt_correction_T_max 0.6560
_exptl_absorpt_correction_T_min 0.3923
_exptl_absorpt_correction_type multi-scan
_exptl_absorpt_process_details SADABS
_exptl_crystal_colour colorless
_exptl_crystal_density_diffrn 1.583
_exptl_crystal_description rod
_exptl_crystal_F_000 538
_exptl_crystal_size_max 0.10
_exptl_crystal_size_mid 0.04
_exptl_crystal_size_min 0.04
_refine_diff_density_max 0.842
_refine_diff_density_min -0.516
_refine_diff_density_rms 0.083
_refine_ls_abs_structure_details 'Flack H D (1983), Acta Cryst. A39, 876-881'
_refine_ls_abs_structure_Flack 0.058(6)
_refine_ls_extinction_method none
_refine_ls_goodness_of_fit_ref 1.024
_refine_ls_hydrogen_treatment constr
_refine_ls_matrix_type full
_refine_ls_number_parameters 284
_refine_ls_number_reflns 3906
_refine_ls_number_restraints 1
_refine_ls_restrained_S_all 1.024
_refine_ls_R_factor_all 0.0299
_refine_ls_R_factor_gt 0.0283
_refine_ls_shift/su_max 0.027
_refine_ls_shift/su_mean 0.010
_refine_ls_structure_factor_coef Fsqd
_refine_ls_weighting_details 'calc w=1/[\s^2^(Fo^2^)+(0.0403P)^2^+0.0000P] where P=(Fo^2^+2Fc^2^)/3'
_refine_ls_weighting_scheme calc
_refine_ls_wR_factor_gt 0.0720
_refine_ls_wR_factor_ref 0.0727
_reflns_number_gt 3735
_reflns_number_total 3906
_reflns_threshold_expression >2sigma(I)
_cod_data_source_file ja8042307-file005.cif
_cod_data_source_block baran31
_cod_depositor_comments
;
The following automatic conversions were performed:

'_space_group.centring_type' value 'primitive' was replaced with the
value 'P' as specified in the replacement file
'/home/antanas/src/cod-tools/trunk/data/replacement-values/replacement_values.lst'.

Automatic conversion script
Id: cif_fix_values 5642 2017-10-24 12:04:52Z antanas 
;
_cod_database_code 4108213

loop_
_symmetry_equiv_pos_as_xyz
'x, y, z'
'-x, y+1/2, -z'

loop_
_atom_site_label
_atom_site_type_symbol
_atom_site_fract_x
_atom_site_fract_y
_atom_site_fract_z
_atom_site_U_iso_or_equiv
_atom_site_adp_type
_atom_site_occupancy
_atom_site_symmetry_multiplicity
_atom_site_calc_flag
_atom_site_refinement_flags
C1 C 0.1692(3) 0.2428(10) 0.7500(2) 0.0165(8) Uani 1 1 d .
C2 C 0.1793(3) 0.2256(11) 0.6613(2) 0.0160(6) Uani 1 1 d .
C3 C 0.2479(4) 0.0800(7) 0.6317(3) 0.0210(9) Uani 1 1 d .
H3 H 0.2933 -0.0347 0.6677 0.025 Uiso 1 1 calc R
C4 C 0.2476(4) 0.1082(8) 0.5488(3) 0.0226(9) Uani 1 1 d .
H4 H 0.2926 0.0109 0.5270 0.027 Uiso 1 1 calc R
C5 C 0.1818(4) 0.2788(6) 0.4970(3) 0.0214(10) Uani 1 1 d .
H5 H 0.1854 0.2991 0.4412 0.026 Uiso 1 1 calc R
C6 C 0.1113(3) 0.4189(7) 0.5244(3) 0.0191(8) Uani 1 1 d .
H6 H 0.0656 0.5330 0.4882 0.023 Uiso 1 1 calc R
C7 C 0.1102(4) 0.3856(7) 0.6074(3) 0.0172(8) Uani 1 1 d .
C8 C 0.1426(4) 0.0247(7) 0.7865(3) 0.0187(8) Uani 1 1 d .
H8A H 0.1741 0.0279 0.8504 0.022 Uiso 1 1 calc R
H8B H 0.1797 -0.1008 0.7669 0.022 Uiso 1 1 calc R
C9 C 0.0046(4) 0.0021(6) 0.7516(2) 0.0154(8) Uani 1 1 d .
H9 H -0.0208 -0.1183 0.7075 0.019 Uiso 1 1 calc R
C10 C -0.0411(3) -0.0458(7) 0.8252(2) 0.0147(7) Uani 1 1 d .
C11 C -0.0997(4) -0.3315(7) 0.8982(3) 0.0272(10) Uani 1 1 d .
H11A H -0.0422 -0.2844 0.9541 0.041 Uiso 1 1 calc R
H11B H -0.1066 -0.4930 0.8971 0.041 Uiso 1 1 calc R
H11C H -0.1780 -0.2656 0.8896 0.041 Uiso 1 1 calc R
C12 C 0.0538(3) 0.3847(7) 0.7270(3) 0.0165(8) Uani 1 1 d .
H12 H 0.0560 0.4854 0.7754 0.020 Uiso 1 1 calc R
C13 C 0.2863(4) 0.4863(7) 0.8758(3) 0.0189(8) Uani 1 1 d .
C14 C 0.2113(4) 0.4607(7) 0.9244(3) 0.0218(8) Uani 1 1 d .
H14 H 0.1514 0.3493 0.9089 0.026 Uiso 1 1 calc R
C15 C 0.2238(3) 0.5948(5) 0.9936(2) 0.0191(9) Uani 1 1 d .
H15 H 0.1726 0.5711 1.0255 0.031 Uiso 1 1 calc R
C16 C 0.3079(4) 0.7642(8) 1.0197(3) 0.0257(12) Uani 1 1 d .
H16 H 0.3135 0.8570 1.0673 0.031 Uiso 1 1 calc R
C17 C 0.3841(4) 0.7915(7) 0.9723(3) 0.0234(9) Uani 1 1 d .
H17 H 0.4437 0.9034 0.9883 0.028 Uiso 1 1 calc R
C18 C 0.3724(4) 0.6564(6) 0.9028(3) 0.0191(9) Uani 1 1 d .
C19 C -0.1566(4) 0.2727(6) 0.6818(2) 0.0153(10) Uani 1 1 d .
C20 C -0.3530(3) 0.1081(7) 0.6571(2) 0.0158(8) Uani 1 1 d .
C21 C -0.4128(3) 0.2010(11) 0.5663(2) 0.0256(10) Uani 1 1 d .
H21A H -0.3891 0.3557 0.5652 0.038 Uiso 1 1 calc R
H21B H -0.4999 0.1922 0.5501 0.038 Uiso 1 1 calc R
H21C H -0.3880 0.1149 0.5255 0.038 Uiso 1 1 calc R
C22 C -0.3887(4) -0.1299(7) 0.6603(3) 0.0201(8) Uani 1 1 d .
H22A H -0.3677 -0.2160 0.6176 0.030 Uiso 1 1 calc R
H22B H -0.4752 -0.1386 0.6473 0.030 Uiso 1 1 calc R
H22C H -0.3465 -0.1898 0.7181 0.030 Uiso 1 1 calc R
C23 C -0.3796(4) 0.2466(10) 0.7248(3) 0.0258(9) Uani 1 1 d .
H23A H -0.3346 0.1883 0.7824 0.039 Uiso 1 1 calc R
H23B H -0.4654 0.2405 0.7148 0.039 Uiso 1 1 calc R
H23C H -0.3560 0.4002 0.7210 0.039 Uiso 1 1 calc R
N1 N 0.0486(3) 0.5078(6) 0.6501(2) 0.0168(7) Uani 1 1 d .
H1 H 0.0130 0.6359 0.6335 0.020 Uiso 1 1 calc R
N2 N -0.0389(2) 0.2162(8) 0.71132(17) 0.0145(5) Uani 1 1 d .
N3 N 0.2781(3) 0.3539(6) 0.8059(2) 0.0213(7) Uani 1 1 d .
O1 O -0.0548(3) 0.0919(5) 0.87329(18) 0.0208(6) Uani 1 1 d .
O2 O -0.0591(2) -0.2602(7) 0.83025(15) 0.0193(5) Uani 1 1 d .
O3 O -0.1925(2) 0.4579(5) 0.65987(18) 0.0163(6) Uani 1 1 d .
O4 O -0.2231(3) 0.0915(5) 0.67862(18) 0.0153(6) Uani 1 1 d .
I1 I 0.484633(18) 0.72325(5) 0.832792(14) 0.02474(8) Uani 1 1 d .

loop_
_atom_site_aniso_label
_atom_site_aniso_U_11
_atom_site_aniso_U_22
_atom_site_aniso_U_33
_atom_site_aniso_U_23
_atom_site_aniso_U_13
_atom_site_aniso_U_12
C1 0.0107(14) 0.023(2) 0.0158(15) -0.003(2) 0.0047(12) 0.001(2)
C2 0.0135(14) 0.0182(15) 0.0179(16) -0.003(2) 0.0074(12) 0.001(3)
C3 0.0139(19) 0.026(2) 0.024(2) -0.0044(17) 0.0075(16) 0.0037(16)
C4 0.0154(19) 0.029(2) 0.027(2) -0.0081(18) 0.0127(18) -0.0011(17)
C5 0.0185(18) 0.031(3) 0.0166(18) -0.0031(15) 0.0090(16) -0.0075(16)
C6 0.017(2) 0.021(2) 0.020(2) 0.0022(16) 0.0066(16) -0.0027(16)
C7 0.0144(18) 0.0177(18) 0.020(2) -0.0038(15) 0.0068(15) -0.0040(15)
C8 0.0150(19) 0.026(2) 0.0147(19) 0.0021(15) 0.0047(16) 0.0070(17)
C9 0.0171(19) 0.0153(19) 0.0136(18) -0.0020(14) 0.0051(15) 0.0056(15)
C10 0.0118(16) 0.0175(19) 0.0131(18) -0.0008(14) 0.0023(14) 0.0024(14)
C11 0.033(2) 0.025(3) 0.031(2) 0.0059(16) 0.0206(19) 0.0021(16)
C12 0.0123(18) 0.020(2) 0.019(2) -0.0014(15) 0.0071(16) 0.0006(16)
C13 0.0190(18) 0.022(2) 0.0147(18) 0.0028(15) 0.0049(15) 0.0031(16)
C14 0.0193(19) 0.027(2) 0.020(2) -0.0006(16) 0.0074(16) -0.0029(17)
C15 0.0181(18) 0.024(2) 0.0154(19) 0.0043(13) 0.0060(15) 0.0031(14)
C16 0.030(2) 0.035(4) 0.0163(17) -0.0017(18) 0.0130(16) -0.002(2)
C17 0.0195(19) 0.026(2) 0.023(2) 0.0001(14) 0.0050(17) -0.0031(14)
C18 0.0181(18) 0.024(2) 0.0154(19) 0.0043(13) 0.0060(15) 0.0031(14)
C19 0.0190(18) 0.020(3) 0.0089(15) -0.0019(13) 0.0075(13) -0.0008(16)
C20 0.0123(18) 0.018(2) 0.0175(19) 0.0026(15) 0.0059(15) 0.0018(15)
C21 0.0174(16) 0.032(3) 0.0237(18) 0.009(2) 0.0020(14) -0.003(2)
C22 0.0162(18) 0.018(2) 0.027(2) -0.0005(15) 0.0088(16) -0.0020(15)
C23 0.0267(18) 0.022(2) 0.038(2) -0.005(2) 0.0225(16) -0.001(2)
N1 0.0158(15) 0.0163(17) 0.0197(17) -0.0008(13) 0.0079(13) 0.0003(13)
N2 0.0121(12) 0.0148(13) 0.0167(12) 0.0014(19) 0.0051(10) 0.0008(19)
N3 0.0173(17) 0.029(2) 0.0184(17) -0.0035(14) 0.0074(14) 0.0011(15)
O1 0.0274(15) 0.0209(15) 0.0181(14) -0.0014(11) 0.0129(12) 0.0002(12)
O2 0.0241(12) 0.0169(13) 0.0206(11) 0.0012(15) 0.0126(10) 0.0007(17)
O3 0.0152(13) 0.0140(15) 0.0207(15) 0.0015(11) 0.0078(11) 0.0048(11)
O4 0.0125(14) 0.0143(15) 0.0192(14) 0.0018(11) 0.0058(11) -0.0008(12)
I1 0.01761(11) 0.03254(14) 0.02633(12) 0.00463(16) 0.01058(8) -0.00179(16)

loop_
_atom_type_symbol
_atom_type_description
_atom_type_scat_dispersion_real
_atom_type_scat_dispersion_imag
_atom_type_scat_source
C C 0.0181 0.0091 'International Tables Vol C Tables 4.2.6.8 and 6.1.1.4'
H H 0.0000 0.0000 'International Tables Vol C Tables 4.2.6.8 and 6.1.1.4'
N N 0.0311 0.0180 'International Tables Vol C Tables 4.2.6.8 and 6.1.1.4'
O O 0.0492 0.0322 'International Tables Vol C Tables 4.2.6.8 and 6.1.1.4'
I I -0.3257 6.8362 'International Tables Vol C Tables 4.2.6.8 and 6.1.1.4'

loop_
_geom_angle_atom_site_label_1
_geom_angle_atom_site_label_2
_geom_angle_atom_site_label_3
_geom_angle
N3 C1 C2 106.6(3)
N3 C1 C8 114.1(3)
C2 C1 C8 114.9(5)
N3 C1 C12 114.5(4)
C2 C1 C12 99.7(3)
C8 C1 C12 106.4(3)
C7 C2 C3 120.3(3)
C7 C2 C1 110.1(4)
C3 C2 C1 129.5(4)
C4 C3 C2 118.2(4)
C4 C3 H3 120.9
C2 C3 H3 120.9
C3 C4 C5 120.3(4)
C3 C4 H4 119.8
C5 C4 H4 119.8
C6 C5 C4 122.0(4)
C6 C5 H5 119.0
C4 C5 H5 119.0
C5 C6 C7 117.1(4)
C5 C6 H6 121.5
C7 C6 H6 121.5
C2 C7 C6 121.9(4)
C2 C7 N1 110.2(3)
C6 C7 N1 127.8(4)
C1 C8 C9 105.8(3)
C1 C8 H8A 110.6
C9 C8 H8A 110.6
C1 C8 H8B 110.6
C9 C8 H8B 110.6
H8A C8 H8B 108.7
N2 C9 C10 111.2(3)
N2 C9 C8 104.5(3)
C10 C9 C8 110.7(3)
N2 C9 H9 110.1
C10 C9 H9 110.1
C8 C9 H9 110.1
O1 C10 O2 125.0(4)
O1 C10 C9 124.6(4)
O2 C10 C9 110.4(3)
O2 C11 H11A 109.5
O2 C11 H11B 109.5
H11A C11 H11B 109.5
O2 C11 H11C 109.5
H11A C11 H11C 109.5
H11B C11 H11C 109.5
N1 C12 N2 114.0(3)
N1 C12 C1 104.9(3)
N2 C12 C1 102.1(3)
N1 C12 H12 111.8
N2 C12 H12 111.8
C1 C12 H12 111.8
N3 C13 C14 122.9(4)
N3 C13 C18 121.0(4)
C14 C13 C18 116.1(4)
C15 C14 C13 120.7(4)
C15 C14 H14 119.7
C13 C14 H14 119.7
C14 C15 C16 123.3(4)
C14 C15 H15 118.4
C16 C15 H15 118.4
C15 C16 C17 116.9(4)
C15 C16 H16 121.6
C17 C16 H16 121.6
C18 C17 C16 120.2(4)
C18 C17 H17 119.9
C16 C17 H17 119.9
C17 C18 C13 122.9(4)
C17 C18 I1 116.8(3)
C13 C18 I1 120.2(3)
O3 C19 O4 127.0(4)
O3 C19 N2 123.6(4)
O4 C19 N2 109.3(4)
O4 C20 C22 102.4(3)
O4 C20 C23 109.7(3)
C22 C20 C23 111.3(4)
O4 C20 C21 110.6(3)
C22 C20 C21 110.3(4)
C23 C20 C21 112.1(4)
C20 C21 H21A 109.5
C20 C21 H21B 109.5
H21A C21 H21B 109.5
C20 C21 H21C 109.5
H21A C21 H21C 109.5
H21B C21 H21C 109.5
C20 C22 H22A 109.5
C20 C22 H22B 109.5
H22A C22 H22B 109.5
C20 C22 H22C 109.5
H22A C22 H22C 109.5
H22B C22 H22C 109.5
C20 C23 H23A 109.5
C20 C23 H23B 109.5
H23A C23 H23B 109.5
C20 C23 H23C 109.5
H23A C23 H23C 109.5
H23B C23 H23C 109.5
C7 N1 C12 107.7(3)
C7 N1 H1 126.1
C12 N1 H1 126.1
C19 N2 C12 120.8(4)
C19 N2 C9 122.8(4)
C12 N2 C9 114.3(3)
C13 N3 C1 125.3(3)
C10 O2 C11 116.8(3)
C19 O4 C20 120.9(3)

loop_
_geom_bond_atom_site_label_1
_geom_bond_atom_site_label_2
_geom_bond_distance
C1 N3 1.466(5)
C1 C2 1.520(4)
C1 C8 1.531(7)
C1 C12 1.554(6)
C2 C7 1.377(7)
C2 C3 1.405(6)
C3 C4 1.383(6)
C3 H3 0.9500
C4 C5 1.394(6)
C4 H4 0.9500
C5 C6 1.380(6)
C5 H5 0.9500
C6 C7 1.395(6)
C6 H6 0.9500
C7 N1 1.399(5)
C8 C9 1.550(5)
C8 H8A 0.9900
C8 H8B 0.9900
C9 N2 1.466(6)
C9 C10 1.528(5)
C9 H9 1.0000
C10 O1 1.204(5)
C10 O2 1.322(6)
C11 O2 1.441(5)
C11 H11A 0.9800
C11 H11B 0.9800
C11 H11C 0.9800
C12 N1 1.458(5)
C12 N2 1.460(5)
C12 H12 1.0000
C13 N3 1.382(5)
C13 C14 1.410(6)
C13 C18 1.412(6)
C14 C15 1.369(5)
C14 H14 0.9500
C15 C16 1.393(6)
C15 H15 0.9500
C16 C17 1.407(6)
C16 H16 0.9500
C17 C18 1.379(6)
C17 H17 0.9500
C18 I1 2.101(4)
C19 O3 1.209(5)
C19 O4 1.344(5)
C19 N2 1.360(5)
C20 O4 1.469(5)
C20 C22 1.509(5)
C20 C23 1.523(6)
C20 C21 1.525(5)
C21 H21A 0.9800
C21 H21B 0.9800
C21 H21C 0.9800
C22 H22A 0.9800
C22 H22B 0.9800
C22 H22C 0.9800
C23 H23A 0.9800
C23 H23B 0.9800
C23 H23C 0.9800
N1 H1 0.8800

loop_
_cod_related_entry_id
_cod_related_entry_database
_cod_related_entry_code
1 ChemSpider 30660327
